data_1564593
loop_
_publ_author_name
'Skvortsov, Grigorii G.'
'Fukin, Georgy K.'
'Cherkasov, Anton V.'
'Kovylina, Tatyana A.'
'Trifonov, Alexander A.'

_publ_section_title
;
 Monoanionic triketiminate ligands: Peculiarity of coordination mode to
 lithium and rare earth ions
;
_journal_name_full 'Inorganica Chimica Acta'
_journal_page_first 119623
_journal_paper_doi 10.1016/j.ica.2020.119623
_journal_volume 508
_journal_year 2020
_chemical_formula_moiety 'C41 H56 I N3 O3 Yb'
_chemical_formula_sum 'C41 H56 I N3 O3 Yb'
_chemical_formula_weight 938.82
_space_group_crystal_system monoclinic
_space_group_IT_number 4
_space_group_name_Hall 'P 2yb'
_space_group_name_H-M_alt 'P 1 21 1'
_atom_sites_solution_hydrogens geom
_atom_sites_solution_primary dual
_atom_sites_solution_secondary difmap
_audit_creation_method SHELXL-2018/3
_cell_angle_alpha 90
_cell_angle_beta 110.5882(16)
_cell_angle_gamma 90
_cell_formula_units_Z 2
_cell_length_a 11.8982(4)
_cell_length_b 12.2653(5)
_cell_length_c 14.4785(5)
_cell_measurement_reflns_used 9825
_cell_measurement_temperature 298(2)
_cell_measurement_theta_max 30.59
_cell_measurement_theta_min 2.54
_cell_volume 1977.97(13)
_computing_cell_refinement 'Saint 8.37a'
_computing_data_collection APEX3
_computing_data_reduction 'Saint 8.37a'
_computing_structure_refinement 'SHELXL 2018/3'
_computing_structure_solution 'SHELXT 2014/5'
_diffrn_ambient_temperature 298(2)
_diffrn_measured_fraction_theta_full 0.999
_diffrn_measured_fraction_theta_max 0.994
_diffrn_measurement_device_type 'Bruker D8 Quest (CMOS)'
_diffrn_measurement_method '\w scans'
_diffrn_radiation_type MoK\a
_diffrn_radiation_wavelength 0.71073
_diffrn_reflns_av_R_equivalents 0.0374
_diffrn_reflns_av_unetI/netI 0.0492
_diffrn_reflns_Laue_measured_fraction_full 0.999
_diffrn_reflns_Laue_measured_fraction_max 0.994
_diffrn_reflns_limit_h_max 14
_diffrn_reflns_limit_h_min -14
_diffrn_reflns_limit_k_max 15
_diffrn_reflns_limit_k_min -15
_diffrn_reflns_limit_l_max 17
_diffrn_reflns_limit_l_min -17
_diffrn_reflns_number 18182
_diffrn_reflns_point_group_measured_fraction_full 0.994
_diffrn_reflns_point_group_measured_fraction_max 0.985
_diffrn_reflns_theta_full 25.242
_diffrn_reflns_theta_max 26.192
_diffrn_reflns_theta_min 2.239
_diffrn_source 'microfocus tube'
_exptl_absorpt_coefficient_mu 3.184
_exptl_absorpt_correction_T_max 0.745
_exptl_absorpt_correction_T_min 0.587
_exptl_absorpt_correction_type multi-scan
_exptl_absorpt_process_details SADABS
_exptl_crystal_colour red
_exptl_crystal_density_diffrn 1.576
_exptl_crystal_description plate
_exptl_crystal_F_000 940
_exptl_crystal_size_max 0.150
_exptl_crystal_size_mid 0.140
_exptl_crystal_size_min 0.030
_refine_diff_density_max 1.304
_refine_diff_density_min -2.249
_refine_diff_density_rms 0.135
_refine_ls_abs_structure_details
;
 Flack x determined using 3065 quotients [(I+)-(I-)]/[(I+)+(I-)]
 (Parsons, Flack and Wagner, Acta Cryst. B69 (2013) 249-259).
;
_refine_ls_extinction_coef .
_refine_ls_extinction_method none
_refine_ls_goodness_of_fit_ref 1.026
_refine_ls_hydrogen_treatment constr
_refine_ls_matrix_type full
_refine_ls_number_parameters 480
_refine_ls_number_reflns 7817
_refine_ls_number_restraints 531
_refine_ls_restrained_S_all 0.997
_refine_ls_R_factor_all 0.0502
_refine_ls_R_factor_gt 0.0465
_refine_ls_shift/su_max 0.000
_refine_ls_shift/su_mean 0.000
_refine_ls_structure_factor_coef Fsqd
_refine_ls_weighting_details 'w=1/[\s^2^(Fo^2^)+(0.0150P)^2^+20.0000P] where P=(Fo^2^+2Fc^2^)/3'
_refine_ls_weighting_scheme calc
_refine_ls_wR_factor_gt 0.0977
_refine_ls_wR_factor_ref 0.0994
_reflns_Friedel_coverage 0.891
_reflns_Friedel_fraction_full 0.990
_reflns_Friedel_fraction_max 0.976
_reflns_number_gt 7411
_reflns_number_total 7817
_reflns_threshold_expression 'I > 2\s(I)'
_cod_data_source_file ICA-2020-508-119623.cif
_cod_data_source_block 10-ybnnithf
_cod_original_sg_symbol_H-M 'P 21'
_cod_database_code 1564593
_shelx_shelxl_version_number 2018/3
_shelx_space_group_comment
;
The symmetry employed for this shelxl refinement is uniquely defined
by the following loop, which should always be used as a source of
symmetry information in preference to the above space-group names.
They are only intended as comments.
;
_shelx_estimated_absorpt_t_min 0.647
_shelx_estimated_absorpt_t_max 0.911

loop_
_space_group_symop_operation_xyz
'x, y, z'
'-x, y+1/2, -z'

loop_
_atom_site_label
_atom_site_type_symbol
_atom_site_fract_x
_atom_site_fract_y
_atom_site_fract_z
_atom_site_U_iso_or_equiv
_atom_site_adp_type
_atom_site_occupancy
_atom_site_site_symmetry_order
_atom_site_calc_flag
_atom_site_refinement_flags_posn
_atom_site_refinement_flags_adp
_atom_site_refinement_flags_occupancy
_atom_site_disorder_assembly
_atom_site_disorder_group
Yb1 Yb 0.62700(4) 0.67644(5) 0.34295(3) 0.02322(12) Uani 1 1 d . . . . .
I1 I 0.70362(8) 0.74964(7) 0.55620(6) 0.0321(2) Uani 1 1 d . . . . .
N1 N 0.7738(7) 0.6873(11) 0.2649(6) 0.0235(19) Uani 1 1 d . . . . .
N2 N 0.5665(8) 0.8248(9) 0.2281(7) 0.023(2) Uani 1 1 d . . . . .
N3 N 0.8061(9) 0.9618(9) 0.0616(8) 0.029(2) Uani 1 1 d . . . . .
O1 O 0.9517(11) 0.8609(14) -0.0220(9) 0.070(4) Uani 1 1 d . . . . .
C1 C 0.8067(10) 0.7676(11) 0.2173(8) 0.023(2) Uani 1 1 d . . . . .
C2 C 0.7435(11) 0.8644(10) 0.1880(8) 0.023(2) Uani 1 1 d . . . . .
C3 C 0.6250(10) 0.8886(10) 0.1862(8) 0.021(2) Uani 1 1 d . . . . .
C4 C 0.9170(10) 0.7472(12) 0.1894(9) 0.031(3) Uani 1 1 d . . . . .
H4A H 0.981542 0.721188 0.246082 0.046 Uiso 1 1 calc R U . . .
H4B H 0.940546 0.813993 0.166794 0.046 Uiso 1 1 calc R U . . .
H4C H 0.898332 0.693671 0.137877 0.046 Uiso 1 1 calc R U . . .
C5 C 0.8035(11) 0.9558(11) 0.1481(9) 0.027(2) Uani 1 1 d . . . . .
C6 C 0.8755(12) 1.0441(11) 0.2215(10) 0.032(3) Uani 1 1 d . . . . .
C7 C 0.9420(15) 1.1192(14) 0.1746(13) 0.050(4) Uani 1 1 d . . . . .
H7A H 0.989289 1.076293 0.146320 0.075 Uiso 1 1 calc R U . . .
H7B H 0.993651 1.166823 0.223941 0.075 Uiso 1 1 calc R U . . .
H7C H 0.885083 1.161739 0.123797 0.075 Uiso 1 1 calc R U . . .
C8 C 0.7946(13) 1.1117(12) 0.2612(12) 0.043(3) Uani 1 1 d . . . . .
H8A H 0.734223 1.147413 0.207411 0.064 Uiso 1 1 calc R U . . .
H8B H 0.841987 1.165324 0.306528 0.064 Uiso 1 1 calc R U . . .
H8C H 0.756798 1.064695 0.294630 0.064 Uiso 1 1 calc R U . . .
C9 C 0.9694(15) 0.9897(14) 0.3095(12) 0.044(4) Uani 1 1 d . . . . .
H9A H 1.014948 0.938699 0.286496 0.066 Uiso 1 1 calc R U . . .
H9B H 0.930365 0.951968 0.347863 0.066 Uiso 1 1 calc R U . . .
H9C H 1.022306 1.044167 0.349523 0.066 Uiso 1 1 calc R U . . .
C10 C 0.7571(13) 0.8806(11) -0.0103(9) 0.031(3) Uani 1 1 d . . . . .
C11 C 0.6369(13) 0.8495(12) -0.0446(10) 0.038(3) Uani 1 1 d . . . . .
H11A H 0.584661 0.880003 -0.016727 0.046 Uiso 1 1 calc R U . . .
C12 C 0.5935(16) 0.7722(13) -0.1211(10) 0.046(4) Uani 1 1 d . . . . .
H12A H 0.513302 0.751304 -0.142949 0.055 Uiso 1 1 calc R U . . .
C13 C 0.6705(17) 0.7277(14) -0.1634(11) 0.057(4) Uani 1 1 d . . . . .
H13A H 0.642425 0.675970 -0.213198 0.068 Uiso 1 1 calc R U . . .
C14 C 0.7888(16) 0.7600(18) -0.1318(11) 0.063(5) Uani 1 1 d . . . . .
H14A H 0.840393 0.729994 -0.160526 0.075 Uiso 1 1 calc R U . . .
C15 C 0.8322(14) 0.8377(17) -0.0568(11) 0.053(4) Uani 1 1 d . . . . .
C16 C 0.980(2) 0.969(3) -0.0559(16) 0.100(8) Uani 1 1 d . . . . .
H16A H 1.062209 0.986967 -0.019864 0.150 Uiso 1 1 calc R U . . .
H16B H 0.928491 1.023362 -0.044684 0.150 Uiso 1 1 calc R U . . .
H16C H 0.967336 0.965121 -0.125090 0.150 Uiso 1 1 calc R U . . .
C17 C 0.5588(11) 0.9864(11) 0.1278(10) 0.031(3) Uani 1 1 d . . . . .
H17A H 0.538165 1.035441 0.171044 0.047 Uiso 1 1 calc R U . . .
H17B H 0.486875 0.962284 0.076686 0.047 Uiso 1 1 calc R U . . .
H17C H 0.609350 1.023274 0.098778 0.047 Uiso 1 1 calc R U . . .
C18 C 0.8433(11) 0.5900(11) 0.2834(10) 0.030(2) Uani 1 1 d . . . . .
C19 C 0.8117(13) 0.5054(12) 0.2123(12) 0.039(3) Uani 1 1 d . . . . .
C20 C 0.8759(14) 0.4093(14) 0.2323(15) 0.052(4) Uani 1 1 d . . . . .
H20A H 0.854941 0.353411 0.185955 0.062 Uiso 1 1 calc R U . . .
C21 C 0.9706(15) 0.3946(14) 0.3195(15) 0.048(4) Uani 1 1 d . . . . .
H21A H 1.013320 0.329464 0.332123 0.057 Uiso 1 1 calc R U . . .
C22 C 1.0017(13) 0.4792(15) 0.3891(13) 0.049(3) Uani 1 1 d . . . . .
H22A H 1.065354 0.469662 0.448271 0.059 Uiso 1 1 calc R U . . .
C23 C 0.9388(11) 0.5769(13) 0.3709(10) 0.036(3) Uani 1 1 d . . . . .
C24 C 0.7068(14) 0.5197(12) 0.1164(13) 0.045(4) Uani 1 1 d . . . . .
H24A H 0.698576 0.455625 0.076525 0.068 Uiso 1 1 calc R U . . .
H24B H 0.720946 0.581803 0.081562 0.068 Uiso 1 1 calc R U . . .
H24C H 0.634556 0.530861 0.130383 0.068 Uiso 1 1 calc R U . . .
C25 C 0.9771(11) 0.667(2) 0.4447(9) 0.052(4) Uani 1 1 d . . . . .
H25A H 0.989361 0.732289 0.412903 0.077 Uiso 1 1 calc R U . . .
H25B H 1.050650 0.647168 0.496196 0.077 Uiso 1 1 calc R U . . .
H25C H 0.915941 0.679525 0.472529 0.077 Uiso 1 1 calc R U . . .
C26 C 0.4422(10) 0.8484(10) 0.2077(9) 0.023(2) Uani 1 1 d . . . . .
C27 C 0.4091(11) 0.9204(10) 0.2687(9) 0.026(2) Uani 1 1 d . . . . .
C28 C 0.2847(12) 0.9388(12) 0.2469(10) 0.033(3) Uani 1 1 d . . . . .
H28A H 0.260232 0.986582 0.285930 0.040 Uiso 1 1 calc R U . . .
C29 C 0.2002(12) 0.8875(13) 0.1695(11) 0.040(3) Uani 1 1 d . . . . .
H29A H 0.119003 0.900865 0.155996 0.048 Uiso 1 1 calc R U . . .
C30 C 0.2356(12) 0.8160(14) 0.1115(12) 0.046(4) Uani 1 1 d . . . . .
H30A H 0.177483 0.780227 0.059896 0.055 Uiso 1 1 calc R U . . .
C31 C 0.3560(11) 0.7962(12) 0.1283(10) 0.034(3) Uani 1 1 d . . . . .
C32 C 0.4985(12) 0.9800(11) 0.3531(10) 0.033(3) Uani 1 1 d . . . . .
H32A H 0.553995 1.018308 0.330094 0.050 Uiso 1 1 calc R U . . .
H32B H 0.541570 0.928743 0.403154 0.050 Uiso 1 1 calc R U . . .
H32C H 0.457388 1.031162 0.380162 0.050 Uiso 1 1 calc R U . . .
C33 C 0.3934(13) 0.7190(14) 0.0625(12) 0.050(4) Uani 1 1 d . . . . .
H33A H 0.324915 0.677941 0.022391 0.075 Uiso 1 1 calc R U . . .
H33B H 0.453777 0.669955 0.102648 0.075 Uiso 1 1 calc R U . . .
H33C H 0.425167 0.760099 0.020843 0.075 Uiso 1 1 calc R U . . .
O2 O 0.6655(9) 0.4875(8) 0.3854(7) 0.042(2) Uani 1 1 d D . . . .
C34 C 0.7498(17) 0.4539(16) 0.4816(13) 0.045(4) Uani 0.73(2) 1 d D . P A 1
H34A H 0.726158 0.482695 0.534446 0.054 Uiso 0.73(2) 1 calc R U P A 1
H34B H 0.830439 0.478575 0.490783 0.054 Uiso 0.73(2) 1 calc R U P A 1
C35 C 0.743(3) 0.3342(17) 0.479(2) 0.078(6) Uani 0.73(2) 1 d D U P A 1
H35A H 0.736616 0.307260 0.539682 0.094 Uiso 0.73(2) 1 calc R U P A 1
H35B H 0.815624 0.304493 0.472680 0.094 Uiso 0.73(2) 1 calc R U P A 1
C36 C 0.637(4) 0.298(3) 0.394(2) 0.055(4) Uani 0.73(2) 1 d D . P A 1
H36A H 0.569324 0.282986 0.414267 0.066 Uiso 0.73(2) 1 calc R U P A 1
H36B H 0.655722 0.232840 0.363763 0.066 Uiso 0.73(2) 1 calc R U P A 1
C37 C 0.614(3) 0.3923(17) 0.3260(19) 0.056(6) Uani 0.73(2) 1 d D . P A 1
H37A H 0.650042 0.380793 0.276451 0.068 Uiso 0.73(2) 1 calc R U P A 1
H37B H 0.527868 0.402091 0.292869 0.068 Uiso 0.73(2) 1 calc R U P A 1
C34* C 0.653(5) 0.456(4) 0.479(3) 0.045(4) Uani 0.27(2) 1 d D . P A 2
H34C H 0.571923 0.472705 0.475709 0.054 Uiso 0.27(2) 1 calc R U P A 2
H34D H 0.707950 0.499044 0.531648 0.054 Uiso 0.27(2) 1 calc R U P A 2
C35* C 0.677(9) 0.339(4) 0.501(6) 0.078(6) Uani 0.27(2) 1 d D U P A 2
H35C H 0.627953 0.309821 0.536588 0.094 Uiso 0.27(2) 1 calc R U P A 2
H35D H 0.761132 0.325958 0.539400 0.094 Uiso 0.27(2) 1 calc R U P A 2
C36* C 0.643(14) 0.293(9) 0.401(5) 0.055(4) Uani 0.27(2) 1 d D . P A 2
H36C H 0.688730 0.227339 0.400521 0.066 Uiso 0.27(2) 1 calc R U P A 2
H36D H 0.557956 0.275109 0.374466 0.066 Uiso 0.27(2) 1 calc R U P A 2
C37* C 0.672(7) 0.381(3) 0.343(5) 0.056(6) Uani 0.27(2) 1 d D . P A 2
H37C H 0.751850 0.369398 0.341234 0.068 Uiso 0.27(2) 1 calc R U P A 2
H37D H 0.615561 0.378333 0.275218 0.068 Uiso 0.27(2) 1 calc R U P A 2
O3 O 0.4296(8) 0.6055(9) 0.3174(7) 0.041(2) Uani 1 1 d D . . . .
C38 C 0.371(2) 0.660(2) 0.3789(19) 0.044(4) Uani 0.529(16) 1 d D . P B 1
H38A H 0.341394 0.730862 0.352137 0.053 Uiso 0.529(16) 1 calc R U P B 1
H38B H 0.427483 0.669051 0.445704 0.053 Uiso 0.529(16) 1 calc R U P B 1
C39 C 0.271(3) 0.588(3) 0.378(2) 0.051(6) Uani 0.529(16) 1 d D . P B 1
H39A H 0.203455 0.630854 0.381834 0.061 Uiso 0.529(16) 1 calc R U P B 1
H39B H 0.295692 0.537440 0.433160 0.061 Uiso 0.529(16) 1 calc R U P B 1
C40 C 0.238(2) 0.530(3) 0.283(2) 0.046(5) Uani 0.529(16) 1 d D . P B 1
H40A H 0.184628 0.573935 0.229556 0.055 Uiso 0.529(16) 1 calc R U P B 1
H40B H 0.199921 0.461050 0.285031 0.055 Uiso 0.529(16) 1 calc R U P B 1
C41 C 0.355(2) 0.513(2) 0.269(2) 0.051(5) Uani 0.529(16) 1 d D . P B 1
H41A H 0.391592 0.445169 0.298653 0.061 Uiso 0.529(16) 1 calc R U P B 1
H41B H 0.344293 0.511822 0.199224 0.061 Uiso 0.529(16) 1 calc R U P B 1
C38* C 0.419(3) 0.563(3) 0.4080(17) 0.044(4) Uani 0.471(16) 1 d D . P B 2
H38C H 0.462998 0.608725 0.463905 0.053 Uiso 0.471(16) 1 calc R U P B 2
H38D H 0.449024 0.489441 0.420527 0.053 Uiso 0.471(16) 1 calc R U P B 2
C39* C 0.289(2) 0.567(5) 0.391(3) 0.051(6) Uani 0.471(16) 1 d D . P B 2
H39C H 0.271608 0.619612 0.433950 0.061 Uiso 0.471(16) 1 calc R U P B 2
H39D H 0.260595 0.495662 0.403083 0.061 Uiso 0.471(16) 1 calc R U P B 2
C40* C 0.230(3) 0.598(3) 0.286(2) 0.046(5) Uani 0.471(16) 1 d D . P B 2
H40C H 0.157109 0.556089 0.255415 0.055 Uiso 0.471(16) 1 calc R U P B 2
H40D H 0.208863 0.675086 0.280628 0.055 Uiso 0.471(16) 1 calc R U P B 2
C41* C 0.3179(19) 0.576(3) 0.2375(19) 0.051(5) Uani 0.471(16) 1 d D . P B 2
H41C H 0.317429 0.499305 0.219543 0.061 Uiso 0.471(16) 1 calc R U P B 2
H41D H 0.304137 0.620594 0.179490 0.061 Uiso 0.471(16) 1 calc R U P B 2

loop_
_atom_site_aniso_label
_atom_site_aniso_U_11
_atom_site_aniso_U_22
_atom_site_aniso_U_33
_atom_site_aniso_U_23
_atom_site_aniso_U_13
_atom_site_aniso_U_12
Yb1 0.0215(2) 0.0310(3) 0.0202(2) -0.0004(3) 0.01118(16) -0.0052(3)
I1 0.0351(4) 0.0402(5) 0.0226(4) -0.0025(4) 0.0122(3) -0.0079(4)
N1 0.019(4) 0.030(5) 0.023(4) 0.004(5) 0.009(3) 0.001(5)
N2 0.023(4) 0.032(6) 0.018(5) 0.000(4) 0.010(4) 0.005(4)
N3 0.030(5) 0.031(6) 0.031(5) 0.010(4) 0.015(4) 0.008(4)
O1 0.049(6) 0.121(12) 0.043(7) 0.006(7) 0.022(5) 0.023(7)
C1 0.021(5) 0.029(6) 0.019(5) 0.003(5) 0.008(4) 0.004(4)
C2 0.021(5) 0.030(6) 0.018(5) 0.003(5) 0.008(4) 0.007(4)
C3 0.023(5) 0.030(6) 0.013(5) -0.002(4) 0.010(4) 0.005(4)
C4 0.023(5) 0.037(7) 0.037(7) 0.018(6) 0.017(5) 0.008(5)
C5 0.023(5) 0.030(6) 0.031(5) 0.005(5) 0.012(5) 0.005(5)
C6 0.039(7) 0.027(7) 0.036(6) 0.000(5) 0.020(5) 0.002(5)
C7 0.053(9) 0.044(9) 0.067(10) 0.010(8) 0.038(8) -0.004(7)
C8 0.044(8) 0.032(8) 0.062(9) -0.003(7) 0.031(7) 0.002(6)
C9 0.049(9) 0.035(9) 0.041(8) -0.006(6) 0.009(6) 0.003(7)
C10 0.042(6) 0.030(7) 0.025(6) 0.009(5) 0.016(5) 0.014(5)
C11 0.047(6) 0.040(8) 0.032(7) -0.004(6) 0.020(6) 0.006(6)
C12 0.064(9) 0.039(9) 0.033(7) -0.008(6) 0.015(6) -0.002(7)
C13 0.083(9) 0.050(10) 0.031(7) -0.007(7) 0.013(7) 0.027(8)
C14 0.069(8) 0.090(12) 0.032(7) -0.007(8) 0.022(7) 0.042(8)
C15 0.042(6) 0.088(11) 0.028(7) 0.003(7) 0.012(6) 0.032(7)
C16 0.063(12) 0.17(2) 0.072(14) 0.051(16) 0.030(12) 0.011(13)
C17 0.026(6) 0.034(8) 0.034(7) 0.013(6) 0.012(6) 0.009(5)
C18 0.025(5) 0.029(6) 0.043(6) 0.015(5) 0.019(5) 0.002(5)
C19 0.030(7) 0.027(7) 0.060(8) 0.006(6) 0.015(6) -0.001(5)
C20 0.037(7) 0.035(8) 0.081(10) 0.007(7) 0.018(7) 0.002(6)
C21 0.035(7) 0.030(8) 0.080(10) 0.031(6) 0.024(7) 0.008(6)
C22 0.028(7) 0.057(8) 0.060(9) 0.032(6) 0.014(6) 0.006(6)
C23 0.025(6) 0.050(7) 0.040(6) 0.023(5) 0.021(5) 0.000(5)
C24 0.042(8) 0.024(8) 0.062(9) -0.006(7) 0.008(6) 0.000(6)
C25 0.031(6) 0.092(11) 0.030(6) 0.009(8) 0.008(5) 0.005(10)
C26 0.025(5) 0.026(6) 0.025(5) 0.007(4) 0.016(4) 0.004(4)
C27 0.032(5) 0.022(6) 0.032(6) 0.010(4) 0.021(5) 0.004(5)
C28 0.035(6) 0.032(8) 0.041(7) 0.007(6) 0.025(5) 0.009(5)
C29 0.026(6) 0.051(9) 0.047(8) 0.008(6) 0.018(5) 0.014(6)
C30 0.024(6) 0.062(10) 0.049(8) -0.010(7) 0.010(6) 0.004(6)
C31 0.022(5) 0.044(8) 0.034(6) -0.001(5) 0.009(5) 0.006(5)
C32 0.044(7) 0.024(7) 0.038(7) -0.002(5) 0.022(6) 0.005(6)
C33 0.030(7) 0.070(12) 0.048(8) -0.026(7) 0.010(6) -0.003(7)
O2 0.038(5) 0.035(5) 0.052(6) -0.002(4) 0.017(4) -0.014(4)
C34 0.035(8) 0.050(8) 0.050(8) 0.008(7) 0.016(7) 0.000(8)
C35 0.091(11) 0.059(8) 0.077(8) 0.016(7) 0.020(7) 0.006(8)
C36 0.067(10) 0.035(7) 0.077(10) 0.010(7) 0.043(8) 0.006(8)
C37 0.064(18) 0.036(8) 0.062(10) -0.005(7) 0.015(10) -0.021(9)
C34* 0.035(8) 0.050(8) 0.050(8) 0.008(7) 0.016(7) 0.000(8)
C35* 0.091(11) 0.059(8) 0.077(8) 0.016(7) 0.020(7) 0.006(8)
C36* 0.067(10) 0.035(7) 0.077(10) 0.010(7) 0.043(8) 0.006(8)
C37* 0.064(18) 0.036(8) 0.062(10) -0.005(7) 0.015(10) -0.021(9)
O3 0.029(4) 0.041(6) 0.057(6) 0.003(5) 0.020(4) -0.008(4)
C38 0.039(8) 0.040(11) 0.059(9) 0.001(8) 0.024(7) -0.010(7)
C39 0.043(9) 0.047(16) 0.070(10) -0.001(10) 0.029(8) -0.012(10)
C40 0.032(7) 0.032(12) 0.072(10) 0.001(10) 0.018(7) -0.008(9)
C41 0.043(9) 0.045(13) 0.064(10) -0.004(10) 0.019(8) -0.009(9)
C38* 0.039(8) 0.040(11) 0.059(9) 0.001(8) 0.024(7) -0.010(7)
C39* 0.043(9) 0.047(16) 0.070(10) -0.001(10) 0.029(8) -0.012(10)
C40* 0.032(7) 0.032(12) 0.072(10) 0.001(10) 0.018(7) -0.008(9)
C41* 0.043(9) 0.045(13) 0.064(10) -0.004(10) 0.019(8) -0.009(9)

loop_
_atom_type_symbol
_atom_type_description
_atom_type_scat_dispersion_real
_atom_type_scat_dispersion_imag
_atom_type_scat_source
C C 0.0033 0.0016 'International Tables Vol C Tables 4.2.6.8 and 6.1.1.4'
H H 0.0000 0.0000 'International Tables Vol C Tables 4.2.6.8 and 6.1.1.4'
N N 0.0061 0.0033 'International Tables Vol C Tables 4.2.6.8 and 6.1.1.4'
O O 0.0106 0.0060 'International Tables Vol C Tables 4.2.6.8 and 6.1.1.4'
I I -0.4742 1.8119 'International Tables Vol C Tables 4.2.6.8 and 6.1.1.4'
Yb Yb -0.3850 5.5486 'International Tables Vol C Tables 4.2.6.8 and 6.1.1.4'

loop_
_geom_angle_atom_site_label_1
_geom_angle_atom_site_label_2
_geom_angle_atom_site_label_3
_geom_angle
_geom_angle_site_symmetry_1
_geom_angle_site_symmetry_3
N1 Yb1 N2 73.8(4) . .
N1 Yb1 O2 94.0(4) . .
N2 Yb1 O2 153.4(3) . .
N1 Yb1 O3 141.4(3) . .
N2 Yb1 O3 97.4(3) . .
O2 Yb1 O3 77.2(3) . .
N1 Yb1 I1 117.1(2) . .
N2 Yb1 I1 113.0(2) . .
O2 Yb1 I1 93.6(2) . .
O3 Yb1 I1 101.0(2) . .
N1 Yb1 C18 25.0(4) . .
N2 Yb1 C18 98.0(3) . .
O2 Yb1 C18 69.3(3) . .
O3 Yb1 C18 132.7(4) . .
I1 Yb1 C18 113.2(3) . .
N1 Yb1 C26 97.7(3) . .
N2 Yb1 C26 25.2(3) . .
O2 Yb1 C26 145.8(3) . .
O3 Yb1 C26 73.7(3) . .
I1 Yb1 C26 109.0(2) . .
C18 Yb1 C26 120.4(3) . .
C1 N1 C18 117.3(9) . .
C1 N1 Yb1 132.7(9) . .
C18 N1 Yb1 109.6(8) . .
C3 N2 C26 117.1(10) . .
C3 N2 Yb1 133.4(8) . .
C26 N2 Yb1 109.5(7) . .
C5 N3 C10 122.7(12) . .
C15 O1 C16 113.0(15) . .
N1 C1 C2 124.2(11) . .
N1 C1 C4 116.8(11) . .
C2 C1 C4 118.9(11) . .
C1 C2 C3 127.3(12) . .
C1 C2 C5 117.6(10) . .
C3 C2 C5 115.0(11) . .
N2 C3 C2 122.7(11) . .
N2 C3 C17 117.9(10) . .
C2 C3 C17 119.3(11) . .
C1 C4 H4A 109.5 . .
C1 C4 H4B 109.5 . .
H4A C4 H4B 109.5 . .
C1 C4 H4C 109.5 . .
H4A C4 H4C 109.5 . .
H4B C4 H4C 109.5 . .
N3 C5 C2 126.0(12) . .
N3 C5 C6 115.9(12) . .
C2 C5 C6 117.9(10) . .
C7 C6 C9 107.1(13) . .
C7 C6 C8 109.6(12) . .
C9 C6 C8 107.3(12) . .
C7 C6 C5 111.5(12) . .
C9 C6 C5 109.5(12) . .
C8 C6 C5 111.6(11) . .
C6 C7 H7A 109.5 . .
C6 C7 H7B 109.5 . .
H7A C7 H7B 109.5 . .
C6 C7 H7C 109.5 . .
H7A C7 H7C 109.5 . .
H7B C7 H7C 109.5 . .
C6 C8 H8A 109.5 . .
C6 C8 H8B 109.5 . .
H8A C8 H8B 109.5 . .
C6 C8 H8C 109.5 . .
H8A C8 H8C 109.5 . .
H8B C8 H8C 109.5 . .
C6 C9 H9A 109.5 . .
C6 C9 H9B 109.5 . .
H9A C9 H9B 109.5 . .
C6 C9 H9C 109.5 . .
H9A C9 H9C 109.5 . .
H9B C9 H9C 109.5 . .
C11 C10 C15 118.4(14) . .
C11 C10 N3 124.3(12) . .
C15 C10 N3 116.9(14) . .
C10 C11 C12 120.7(14) . .
C10 C11 H11A 119.6 . .
C12 C11 H11A 119.6 . .
C13 C12 C11 119.8(16) . .
C13 C12 H12A 120.1 . .
C11 C12 H12A 120.1 . .
C14 C13 C12 119.9(15) . .
C14 C13 H13A 120.0 . .
C12 C13 H13A 120.0 . .
C13 C14 C15 120.6(14) . .
C13 C14 H14A 119.7 . .
C15 C14 H14A 119.7 . .
O1 C15 C10 120.3(15) . .
O1 C15 C14 118.8(14) . .
C10 C15 C14 120.4(16) . .
O1 C16 H16A 109.5 . .
O1 C16 H16B 109.5 . .
H16A C16 H16B 109.5 . .
O1 C16 H16C 109.5 . .
H16A C16 H16C 109.5 . .
H16B C16 H16C 109.5 . .
C3 C17 H17A 109.5 . .
C3 C17 H17B 109.5 . .
H17A C17 H17B 109.5 . .
C3 C17 H17C 109.5 . .
H17A C17 H17C 109.5 . .
H17B C17 H17C 109.5 . .
C23 C18 C19 120.2(13) . .
C23 C18 N1 120.4(13) . .
C19 C18 N1 119.3(12) . .
C23 C18 Yb1 105.9(9) . .
C19 C18 Yb1 114.2(8) . .
N1 C18 Yb1 45.4(5) . .
C20 C19 C18 119.2(15) . .
C20 C19 C24 120.5(15) . .
C18 C19 C24 120.3(13) . .
C21 C20 C19 121.3(18) . .
C21 C20 H20A 119.4 . .
C19 C20 H20A 119.4 . .
C20 C21 C22 119.1(16) . .
C20 C21 H21A 120.5 . .
C22 C21 H21A 120.5 . .
C23 C22 C21 120.9(15) . .
C23 C22 H22A 119.5 . .
C21 C22 H22A 119.5 . .
C18 C23 C22 119.3(15) . .
C18 C23 C25 121.0(14) . .
C22 C23 C25 119.7(14) . .
C19 C24 H24A 109.5 . .
C19 C24 H24B 109.5 . .
H24A C24 H24B 109.5 . .
C19 C24 H24C 109.5 . .
H24A C24 H24C 109.5 . .
H24B C24 H24C 109.5 . .
C23 C25 H25A 109.5 . .
C23 C25 H25B 109.5 . .
H25A C25 H25B 109.5 . .
C23 C25 H25C 109.5 . .
H25A C25 H25C 109.5 . .
H25B C25 H25C 109.5 . .
C31 C26 C27 121.3(11) . .
C31 C26 N2 118.9(11) . .
C27 C26 N2 119.8(11) . .
C31 C26 Yb1 110.6(9) . .
C27 C26 Yb1 108.5(8) . .
N2 C26 Yb1 45.4(5) . .
C26 C27 C28 117.6(12) . .
C26 C27 C32 123.0(11) . .
C28 C27 C32 119.4(12) . .
C29 C28 C27 121.3(13) . .
C29 C28 H28A 119.4 . .
C27 C28 H28A 119.4 . .
C28 C29 C30 119.8(13) . .
C28 C29 H29A 120.1 . .
C30 C29 H29A 120.1 . .
C29 C30 C31 121.5(14) . .
C29 C30 H30A 119.3 . .
C31 C30 H30A 119.3 . .
C30 C31 C26 118.5(13) . .
C30 C31 C33 120.8(13) . .
C26 C31 C33 120.7(11) . .
C27 C32 H32A 109.5 . .
C27 C32 H32B 109.5 . .
H32A C32 H32B 109.5 . .
C27 C32 H32C 109.5 . .
H32A C32 H32C 109.5 . .
H32B C32 H32C 109.5 . .
C31 C33 H33A 109.5 . .
C31 C33 H33B 109.5 . .
H33A C33 H33B 109.5 . .
C31 C33 H33C 109.5 . .
H33A C33 H33C 109.5 . .
H33B C33 H33C 109.5 . .
C37 O2 C34 110.1(15) . .
C34* O2 C37* 101(4) . .
C37 O2 Yb1 128.4(12) . .
C34 O2 Yb1 121.5(10) . .
C34* O2 Yb1 115(2) . .
C37* O2 Yb1 142(3) . .
O2 C34 C35 104.0(16) . .
O2 C34 H34A 111.0 . .
C35 C34 H34A 111.0 . .
O2 C34 H34B 111.0 . .
C35 C34 H34B 111.0 . .
H34A C34 H34B 109.0 . .
C34 C35 C36 110(2) . .
C34 C35 H35A 109.6 . .
C36 C35 H35A 109.6 . .
C34 C35 H35B 109.6 . .
C36 C35 H35B 109.6 . .
H35A C35 H35B 108.1 . .
C35 C36 C37 103(2) . .
C35 C36 H36A 111.2 . .
C37 C36 H36A 111.2 . .
C35 C36 H36B 111.2 . .
C37 C36 H36B 111.2 . .
H36A C36 H36B 109.1 . .
O2 C37 C36 107(2) . .
O2 C37 H37A 110.3 . .
C36 C37 H37A 110.3 . .
O2 C37 H37B 110.3 . .
C36 C37 H37B 110.3 . .
H37A C37 H37B 108.6 . .
O2 C34* C35* 113(5) . .
O2 C34* H34C 109.1 . .
C35* C34* H34C 109.1 . .
O2 C34* H34D 109.1 . .
C35* C34* H34D 109.1 . .
H34C C34* H34D 107.8 . .
C34* C35* C36* 101(7) . .
C34* C35* H35C 111.6 . .
C36* C35* H35C 111.6 . .
C34* C35* H35D 111.6 . .
C36* C35* H35D 111.6 . .
H35C C35* H35D 109.4 . .
C37* C36* C35* 104(7) . .
C37* C36* H36C 111.0 . .
C35* C36* H36C 111.0 . .
C37* C36* H36D 111.0 . .
C35* C36* H36D 111.0 . .
H36C C36* H36D 109.0 . .
O2 C37* C36* 111(7) . .
O2 C37* H37C 109.5 . .
C36* C37* H37C 109.5 . .
O2 C37* H37D 109.5 . .
C36* C37* H37D 109.5 . .
H37C C37* H37D 108.1 . .
C41 O3 C38 107.9(15) . .
C38* O3 C41* 106.2(19) . .
C41 O3 Yb1 138.5(11) . .
C38* O3 Yb1 112.4(12) . .
C38 O3 Yb1 112.8(11) . .
C41* O3 Yb1 140.7(13) . .
O3 C38 C39 106(2) . .
O3 C38 H38A 110.4 . .
C39 C38 H38A 110.4 . .
O3 C38 H38B 110.4 . .
C39 C38 H38B 110.4 . .
H38A C38 H38B 108.6 . .
C38 C39 C40 103(2) . .
C38 C39 H39A 111.1 . .
C40 C39 H39A 111.1 . .
C38 C39 H39B 111.1 . .
C40 C39 H39B 111.1 . .
H39A C39 H39B 109.0 . .
C39 C40 C41 104(2) . .
C39 C40 H40A 110.9 . .
C41 C40 H40A 110.9 . .
C39 C40 H40B 110.9 . .
C41 C40 H40B 110.9 . .
H40A C40 H40B 108.9 . .
O3 C41 C40 105.4(18) . .
O3 C41 H41A 110.7 . .
C40 C41 H41A 110.7 . .
O3 C41 H41B 110.7 . .
C40 C41 H41B 110.7 . .
H41A C41 H41B 108.8 . .
O3 C38* C39* 105(2) . .
O3 C38* H38C 110.7 . .
C39* C38* H38C 110.7 . .
O3 C38* H38D 110.7 . .
C39* C38* H38D 110.7 . .
H38C C38* H38D 108.8 . .
C38* C39* C40* 106(3) . .
C38* C39* H39C 110.6 . .
C40* C39* H39C 110.6 . .
C38* C39* H39D 110.6 . .
C40* C39* H39D 110.6 . .
H39C C39* H39D 108.8 . .
C41* C40* C39* 106(3) . .
C41* C40* H40C 110.5 . .
C39* C40* H40C 110.5 . .
C41* C40* H40D 110.5 . .
C39* C40* H40D 110.5 . .
H40C C40* H40D 108.7 . .
O3 C41* C40* 100.1(19) . .
O3 C41* H41C 111.8 . .
C40* C41* H41C 111.8 . .
O3 C41* H41D 111.8 . .
C40* C41* H41D 111.8 . .
H41C C41* H41D 109.5 . .

loop_
_geom_bond_atom_site_label_1
_geom_bond_atom_site_label_2
_geom_bond_distance
_geom_bond_site_symmetry_2
Yb1 N1 2.395(8) .
Yb1 N2 2.398(10) .
Yb1 O2 2.400(10) .
Yb1 O3 2.408(9) .
Yb1 I1 3.0316(9) .
Yb1 C18 3.170(13) .
Yb1 C26 3.177(12) .
N1 C1 1.336(16) .
N1 C18 1.423(17) .
N2 C3 1.328(16) .
N2 C26 1.433(14) .
N3 C5 1.267(16) .
N3 C10 1.410(18) .
O1 C15 1.36(2) .
O1 C16 1.49(3) .
C1 C2 1.389(17) .
C1 C4 1.524(15) .
C2 C3 1.432(16) .
C2 C5 1.546(17) .
C3 C17 1.518(17) .
C4 H4A 0.9600 .
C4 H4B 0.9600 .
C4 H4C 0.9600 .
C5 C6 1.547(19) .
C6 C7 1.521(19) .
C6 C9 1.52(2) .
C6 C8 1.528(18) .
C7 H7A 0.9600 .
C7 H7B 0.9600 .
C7 H7C 0.9600 .
C8 H8A 0.9600 .
C8 H8B 0.9600 .
C8 H8C 0.9600 .
C9 H9A 0.9600 .
C9 H9B 0.9600 .
C9 H9C 0.9600 .
C10 C11 1.39(2) .
C10 C15 1.398(19) .
C11 C12 1.41(2) .
C11 H11A 0.9300 .
C12 C13 1.38(2) .
C12 H12A 0.9300 .
C13 C14 1.38(3) .
C13 H13A 0.9300 .
C14 C15 1.40(3) .
C14 H14A 0.9300 .
C16 H16A 0.9600 .
C16 H16B 0.9600 .
C16 H16C 0.9600 .
C17 H17A 0.9600 .
C17 H17B 0.9600 .
C17 H17C 0.9600 .
C18 C23 1.382(19) .
C18 C19 1.42(2) .
C19 C20 1.38(2) .
C19 C24 1.52(2) .
C20 C21 1.38(2) .
C20 H20A 0.9300 .
C21 C22 1.40(3) .
C21 H21A 0.9300 .
C22 C23 1.39(2) .
C22 H22A 0.9300 .
C23 C25 1.49(3) .
C24 H24A 0.9600 .
C24 H24B 0.9600 .
C24 H24C 0.9600 .
C25 H25A 0.9600 .
C25 H25B 0.9600 .
C25 H25C 0.9600 .
C26 C31 1.398(18) .
C26 C27 1.400(17) .
C27 C28 1.417(18) .
C27 C32 1.499(19) .
C28 C29 1.37(2) .
C28 H28A 0.9300 .
C29 C30 1.38(2) .
C29 H29A 0.9300 .
C30 C31 1.388(18) .
C30 H30A 0.9300 .
C31 C33 1.517(19) .
C32 H32A 0.9600 .
C32 H32B 0.9600 .
C32 H32C 0.9600 .
C33 H33A 0.9600 .
C33 H33B 0.9600 .
C33 H33C 0.9600 .
O2 C37 1.453(15) .
O2 C34 1.460(15) .
O2 C34* 1.462(18) .
O2 C37* 1.462(18) .
C34 C35 1.470(16) .
C34 H34A 0.9700 .
C34 H34B 0.9700 .
C35 C36 1.482(17) .
C35 H35A 0.9700 .
C35 H35B 0.9700 .
C36 C37 1.483(16) .
C36 H36A 0.9700 .
C36 H36B 0.9700 .
C37 H37A 0.9700 .
C37 H37B 0.9700 .
C34* C35* 1.479(18) .
C34* H34C 0.9700 .
C34* H34D 0.9700 .
C35* C36* 1.482(18) .
C35* H35C 0.9700 .
C35* H35D 0.9700 .
C36* C37* 1.481(18) .
C36* H36C 0.9700 .
C36* H36D 0.9700 .
C37* H37C 0.9700 .
C37* H37D 0.9700 .
O3 C41 1.456(16) .
O3 C38* 1.457(17) .
O3 C38 1.468(16) .
O3 C41* 1.469(17) .
C38 C39 1.481(17) .
C38 H38A 0.9700 .
C38 H38B 0.9700 .
C39 C40 1.484(17) .
C39 H39A 0.9700 .
C39 H39B 0.9700 .
C40 C41 1.487(17) .
C40 H40A 0.9700 .
C40 H40B 0.9700 .
C41 H41A 0.9700 .
C41 H41B 0.9700 .
C38* C39* 1.479(17) .
C38* H38C 0.9700 .
C38* H38D 0.9700 .
C39* C40* 1.485(17) .
C39* H39C 0.9700 .
C39* H39D 0.9700 .
C40* C41* 1.479(17) .
C40* H40C 0.9700 .
C40* H40D 0.9700 .
C41* H41C 0.9700 .
C41* H41D 0.9700 .
